data_4301418
loop_
_publ_author_name
'Claudia Cavazza'
'Fabrizia Fabrizi de Biani'
'Tiziana Funaioli'
'Piero Leoni'
'Fabio Marchetti'
'Lorella Marchetti'
'Piero Zanello'

_publ_contact_author_address
;      Dipartimento di Chimica e Chimica Industriale
      Universit\`a di Pisa
      Via Risorgimento, 35
      56126 Pisa
      Italy
;
_publ_contact_author_email leo@dcci.unipi.it
_publ_contact_author_fax '+39 050 2219260'
_publ_contact_author_name 'Professor Piero Leoni'
_publ_contact_author_phone '+39 050 2219217'
_publ_section_title
;
Synthesis and Electrochemical Characterization of Halide, Isocyanide, and
Alkynyl Synthons Containing the Encumbered Triangular Cluster Unit
Pt3(\m-PtBu2)3
;
_journal_name_full 'Inorganic Chemistry'
_journal_page_first 1385
_journal_page_last 1397
_journal_paper_doi 10.1021/ic801268v
_journal_volume 48
_journal_year 2009
_chemical_formula_moiety '(C26 H48 Cl O2 P3 Pt3), C3 H6 O'
_chemical_formula_sum 'C29 H60 Cl O3 P3 Pt3'
_chemical_formula_weight 1170.40
_chemical_name_systematic
;
tris(\m-2-di-t-butylphosphido)-chloro-dicarbonyl triplatinum(i,i,ii) 
acetone solvate
;
_space_group_IT_number 11
_symmetry_cell_setting monoclinic
_symmetry_space_group_name_Hall '-P 2yb'
_symmetry_space_group_name_H-M 'P 1 21/m 1'
_atom_sites_solution_hydrogens geom
_atom_sites_solution_primary direct
_atom_sites_solution_secondary difmap
_audit_creation_method SHELXL-97
_cell_angle_alpha 90.00
_cell_angle_beta 91.088(10)
_cell_angle_gamma 90.00
_cell_formula_units_Z 2
_cell_length_a 9.1508(15)
_cell_length_b 17.709(2)
_cell_length_c 12.006(2)
_cell_measurement_reflns_used 40
_cell_measurement_temperature 293(2)
_cell_measurement_theta_max 13.937
_cell_measurement_theta_min 7.597
_cell_volume 1945.2(5)
_computing_cell_refinement 'Bruker XSCANS'
_computing_data_collection 'Bruker XSCANS'
_computing_data_reduction 'Bruker SHELXTL'
_computing_molecular_graphics 'Bruker SHELXTL'
_computing_publication_material 'WINGX-1.64 (Farrugia, 2001)'
_computing_structure_refinement 'SHELXL-97 (Sheldrick, 1997)'
_computing_structure_solution 'SHELXS-97 (Sheldrick, 1997)'
_diffrn_ambient_temperature 293(2)
_diffrn_measured_fraction_theta_full 0.885
_diffrn_measured_fraction_theta_max 0.885
_diffrn_measurement_device_type 'Bruker P4'
_diffrn_measurement_method '2\q/\w scans'
_diffrn_radiation_monochromator graphite
_diffrn_radiation_type MoK\a
_diffrn_radiation_wavelength 0.71073
_diffrn_reflns_av_R_equivalents 0.0655
_diffrn_reflns_av_sigmaI/netI 0.0873
_diffrn_reflns_limit_h_max 8
_diffrn_reflns_limit_h_min -1
_diffrn_reflns_limit_k_max 1
_diffrn_reflns_limit_k_min -21
_diffrn_reflns_limit_l_max 14
_diffrn_reflns_limit_l_min -14
_diffrn_reflns_number 4094
_diffrn_reflns_theta_full 24.99
_diffrn_reflns_theta_max 24.99
_diffrn_reflns_theta_min 2.05
_diffrn_source 'sealed tube'
_diffrn_standards_interval_count 97
_diffrn_standards_number 3
_exptl_absorpt_coefficient_mu 10.978
_exptl_absorpt_correction_T_max 0.2910
_exptl_absorpt_correction_T_min 0.0319
_exptl_absorpt_correction_type gaussian
_exptl_crystal_colour Brown-red
_exptl_crystal_density_diffrn 1.998
_exptl_crystal_density_method 'not measured'
_exptl_crystal_description Prism
_exptl_crystal_F_000 1108
_exptl_crystal_size_max 0.46
_exptl_crystal_size_mid 0.32
_exptl_crystal_size_min 0.10
_refine_diff_density_max 2.071
_refine_diff_density_min -3.401
_refine_diff_density_rms 0.287
_refine_ls_extinction_method none
_refine_ls_goodness_of_fit_ref 1.030
_refine_ls_hydrogen_treatment constr
_refine_ls_matrix_type full
_refine_ls_number_parameters 172
_refine_ls_number_reflns 3139
_refine_ls_number_restraints 0
_refine_ls_restrained_S_all 1.030
_refine_ls_R_factor_all 0.1170
_refine_ls_R_factor_gt 0.0696
_refine_ls_shift/su_max 0.010
_refine_ls_shift/su_mean 0.001
_refine_ls_structure_factor_coef Fsqd
_refine_ls_weighting_details 'calc w=1/[\s^2^(Fo^2^)+(0.1056P)^2^+0.0000P] where P=(Fo^2^+2Fc^2^)/3'
_refine_ls_weighting_scheme calc
_refine_ls_wR_factor_gt 0.1581
_refine_ls_wR_factor_ref 0.1842
_reflns_number_gt 2040
_reflns_number_total 3139
_reflns_threshold_expression >2sigma(I)
_cod_data_source_file ic801268v_si_001_2.cif
_cod_data_source_block triplaca
_cod_depositor_comments
;
The following automatic conversions were performed:
'_symmetry_cell_setting' value 'Monoclinic' changed to 'monoclinic'
according to '/home/saulius/struct/CIF-dictionaries/cif_core.dic'
dictionary named 'cif_core.dic' version 2.4.1 from 2010-06-29.

Automatic conversion script
Id: cif_fix_enum 1527 2010-12-29 10:47:43Z saulius 
;
_cod_original_cell_volume 1945.3(5)
_cod_original_sg_symbol_H-M 'P 21/m'
_cod_database_code 4301418

loop_
_symmetry_equiv_pos_as_xyz
'x, y, z'
'-x, y+1/2, -z'
'-x, -y, -z'
'x, -y-1/2, z'

loop_
_atom_site_label
_atom_site_type_symbol
_atom_site_fract_x
_atom_site_fract_y
_atom_site_fract_z
_atom_site_U_iso_or_equiv
_atom_site_adp_type
_atom_site_occupancy
_atom_site_symmetry_multiplicity
_atom_site_calc_flag
_atom_site_refinement_flags
_atom_site_disorder_assembly
_atom_site_disorder_group
Pt1 Pt 0.69870(14) 0.2500 0.75959(10) 0.0564(4) Uani 1 2 d S . .
Pt2 Pt 0.79213(9) 0.16101(4) 0.57613(6) 0.0514(3) Uani 1 1 d . . .
Cl Cl 0.6139(13) 0.2500 0.9398(8) 0.100(3) Uani 1 2 d S . .
P1 P 0.7052(6) 0.1221(3) 0.7436(4) 0.0559(14) Uani 1 1 d . . .
P2 P 0.8646(9) 0.2500 0.4475(6) 0.0536(19) Uani 1 2 d S . .
C1 C 0.821(3) 0.0731(11) 0.4960(15) 0.065(6) Uani 1 1 d . . .
O1 O 0.845(2) 0.0168(9) 0.4510(15) 0.097(6) Uani 1 1 d . . .
C2 C 0.849(3) 0.0707(12) 0.8339(17) 0.069(6) Uani 1 1 d . . .
C3 C 0.977(3) 0.1223(16) 0.835(4) 0.159(18) Uani 1 1 d . . .
H3A H 0.9491 0.1705 0.8640 0.239 Uiso 0.50 1 calc PR . .
H3B H 1.0110 0.1285 0.7600 0.239 Uiso 0.50 1 calc PR . .
H3C H 1.0540 0.1012 0.8804 0.239 Uiso 0.50 1 calc PR . .
H3D H 1.0603 0.0963 0.8056 0.239 Uiso 0.50 1 calc PR . .
H3E H 0.9984 0.1383 0.9096 0.239 Uiso 0.50 1 calc PR . .
H3F H 0.9554 0.1656 0.7892 0.239 Uiso 0.50 1 calc PR . .
C4 C 0.797(4) 0.063(3) 0.951(2) 0.170(19) Uani 1 1 d . . .
H4A H 0.7747 0.1122 0.9797 0.255 Uiso 0.50 1 calc PR . .
H4B H 0.8725 0.0403 0.9962 0.255 Uiso 0.50 1 calc PR . .
H4C H 0.7113 0.0321 0.9513 0.255 Uiso 0.50 1 calc PR . .
H4D H 0.7977 0.0108 0.9718 0.255 Uiso 0.50 1 calc PR . .
H4E H 0.6998 0.0828 0.9553 0.255 Uiso 0.50 1 calc PR . .
H4F H 0.8610 0.0909 1.0002 0.255 Uiso 0.50 1 calc PR . .
C5 C 0.885(4) -0.0041(16) 0.790(3) 0.136(14) Uani 1 1 d . . .
H5A H 0.9198 0.0007 0.7155 0.205 Uiso 0.50 1 calc PR . .
H5B H 0.7994 -0.0354 0.7899 0.205 Uiso 0.50 1 calc PR . .
H5C H 0.9599 -0.0268 0.8363 0.205 Uiso 0.50 1 calc PR . .
H5D H 0.8663 -0.0417 0.8456 0.205 Uiso 0.50 1 calc PR . .
H5E H 0.9866 -0.0056 0.7712 0.205 Uiso 0.50 1 calc PR . .
H5F H 0.8262 -0.0141 0.7248 0.205 Uiso 0.50 1 calc PR . .
C6 C 0.525(3) 0.0710(11) 0.735(2) 0.083(8) Uani 1 1 d . . .
C7 C 0.428(3) 0.1177(15) 0.655(3) 0.114(12) Uani 1 1 d . . .
H7A H 0.4761 0.1231 0.5849 0.171 Uiso 0.50 1 calc PR . .
H7B H 0.4114 0.1667 0.6864 0.171 Uiso 0.50 1 calc PR . .
H7C H 0.3361 0.0925 0.6431 0.171 Uiso 0.50 1 calc PR . .
H7D H 0.3396 0.1318 0.6913 0.171 Uiso 0.50 1 calc PR . .
H7E H 0.4043 0.0882 0.5899 0.171 Uiso 0.50 1 calc PR . .
H7F H 0.4796 0.1624 0.6331 0.171 Uiso 0.50 1 calc PR . .
C8 C 0.450(4) 0.064(2) 0.844(3) 0.147(15) Uani 1 1 d . . .
H8A H 0.4386 0.1133 0.8761 0.220 Uiso 0.50 1 calc PR . .
H8B H 0.5078 0.0331 0.8934 0.220 Uiso 0.50 1 calc PR . .
H8C H 0.3556 0.0414 0.8325 0.220 Uiso 0.50 1 calc PR . .
H8D H 0.4294 0.0119 0.8585 0.220 Uiso 0.50 1 calc PR . .
H8E H 0.3603 0.0921 0.8413 0.220 Uiso 0.50 1 calc PR . .
H8F H 0.5124 0.0838 0.9022 0.220 Uiso 0.50 1 calc PR . .
C9 C 0.540(3) -0.0072(12) 0.681(2) 0.093(9) Uani 1 1 d . . .
H9A H 0.5873 -0.0021 0.6109 0.139 Uiso 0.50 1 calc PR . .
H9B H 0.4446 -0.0288 0.6693 0.139 Uiso 0.50 1 calc PR . .
H9C H 0.5969 -0.0393 0.7292 0.139 Uiso 0.50 1 calc PR . .
H9D H 0.4986 -0.0447 0.7288 0.139 Uiso 0.50 1 calc PR . .
H9E H 0.6413 -0.0180 0.6703 0.139 Uiso 0.50 1 calc PR . .
H9F H 0.4889 -0.0075 0.6104 0.139 Uiso 0.50 1 calc PR . .
C10 C 1.070(4) 0.2500 0.432(3) 0.068(9) Uani 1 2 d S . .
C11 C 1.133(4) 0.2500 0.541(4) 0.111(15) Uani 1 2 d S . .
H11A H 1.0992 0.2936 0.5806 0.166 Uiso 0.50 1 calc PR . .
H11B H 1.2371 0.2514 0.5364 0.166 Uiso 1 2 calc SR . .
H11C H 1.1035 0.2051 0.5792 0.166 Uiso 0.50 1 calc PR . .
C12 C 1.123(3) 0.1848(15) 0.372(3) 0.138(14) Uani 1 1 d . . .
H12A H 1.0819 0.1847 0.2981 0.207 Uiso 0.50 1 calc PR . .
H12B H 1.0936 0.1397 0.4103 0.207 Uiso 0.50 1 calc PR . .
H12C H 1.2273 0.1867 0.3692 0.207 Uiso 0.50 1 calc PR . .
H12D H 1.1866 0.1561 0.4203 0.207 Uiso 0.50 1 calc PR . .
H12E H 1.1749 0.2011 0.3080 0.207 Uiso 0.50 1 calc PR . .
H12F H 1.0412 0.1540 0.3492 0.207 Uiso 0.50 1 calc PR . .
C13 C 0.764(4) 0.2500 0.313(3) 0.067(9) Uani 1 2 d S . .
C14 C 0.606(6) 0.2500 0.338(3) 0.122(17) Uani 1 2 d S . .
H14A H 0.5845 0.2076 0.3846 0.183 Uiso 0.50 1 calc PR . .
H14B H 0.5503 0.2465 0.2697 0.183 Uiso 0.50 1 calc PR . .
H14C H 0.5819 0.2959 0.3758 0.183 Uiso 0.50 1 calc PR . .
C15 C 0.787(2) 0.1813(13) 0.243(2) 0.108(10) Uani 1 1 d . . .
H15A H 0.8876 0.1777 0.2236 0.162 Uiso 0.50 1 calc PR . .
H15B H 0.7272 0.1848 0.1765 0.162 Uiso 0.50 1 calc PR . .
H15C H 0.7592 0.1372 0.2844 0.162 Uiso 0.50 1 calc PR . .
H15D H 0.6951 0.1554 0.2328 0.162 Uiso 0.50 1 calc PR . .
H15E H 0.8555 0.1483 0.2799 0.162 Uiso 0.50 1 calc PR . .
H15F H 0.8235 0.1959 0.1720 0.162 Uiso 0.50 1 calc PR . .
C16 C 0.247(2) 0.2500(13) 0.021(2) 0.29(5) Uiso 1 2 d SR . .
O2 O 0.207(2) 0.2500(13) -0.074(2) 1.5(4) Uiso 1 2 d SR . .
C17 C 0.272(2) 0.1787(13) 0.083(2) 0.30(4) Uiso 1 1 d R . .
H17A H 0.2113 0.1780 0.1496 0.447 Uiso 1 1 d R . .
H17B H 0.3756 0.1754 0.1063 0.447 Uiso 1 1 d R . .
H17C H 0.2470 0.1357 0.0355 0.447 Uiso 1 1 d R . .

loop_
_atom_site_aniso_label
_atom_site_aniso_U_11
_atom_site_aniso_U_22
_atom_site_aniso_U_33
_atom_site_aniso_U_23
_atom_site_aniso_U_13
_atom_site_aniso_U_12
Pt1 0.0653(9) 0.0457(6) 0.0581(7) 0.000 -0.0037(6) 0.000
Pt2 0.0608(6) 0.0470(4) 0.0465(5) 0.0025(3) 0.0009(4) -0.0024(4)
Cl 0.142(10) 0.086(6) 0.073(6) 0.000 0.036(6) 0.000
P1 0.075(4) 0.045(3) 0.048(3) 0.006(2) 0.005(3) -0.002(2)
P2 0.075(6) 0.043(3) 0.043(4) 0.000 0.000(4) 0.000
C1 0.103(19) 0.063(12) 0.028(10) 0.004(9) -0.005(11) -0.022(12)
O1 0.139(17) 0.067(10) 0.085(12) -0.028(9) -0.005(12) -0.005(10)
C2 0.084(18) 0.074(13) 0.050(13) 0.023(11) 0.003(12) 0.018(12)
C3 0.10(2) 0.10(2) 0.27(5) 0.06(3) -0.11(3) -0.014(19)
C4 0.16(3) 0.29(5) 0.066(19) 0.03(3) 0.02(2) 0.11(4)
C5 0.19(4) 0.098(19) 0.11(3) -0.003(18) -0.06(2) 0.08(2)
C6 0.10(2) 0.050(12) 0.10(2) 0.000(12) 0.011(17) -0.013(12)
C7 0.050(16) 0.105(19) 0.19(3) 0.06(2) -0.030(19) -0.005(14)
C8 0.16(3) 0.21(4) 0.08(2) -0.02(2) 0.04(2) -0.08(3)
C9 0.09(2) 0.055(12) 0.13(2) -0.005(14) -0.020(18) -0.018(12)
C10 0.05(2) 0.09(2) 0.06(2) 0.000 0.019(18) 0.000
C11 0.06(3) 0.14(4) 0.13(4) 0.000 0.05(3) 0.000
C12 0.09(2) 0.11(2) 0.22(4) -0.03(3) 0.02(3) 0.005(18)
C13 0.09(3) 0.061(17) 0.052(19) 0.000 0.012(18) 0.000
C14 0.19(5) 0.11(3) 0.06(3) 0.000 -0.03(3) 0.000
C15 0.16(3) 0.097(18) 0.066(17) -0.034(14) -0.019(18) 0.008(18)

loop_
_atom_type_symbol
_atom_type_description
_atom_type_scat_dispersion_real
_atom_type_scat_dispersion_imag
_atom_type_scat_source
C C 0.0033 0.0016 'International Tables Vol C Tables 4.2.6.8 and 6.1.1.4'
H H 0.0000 0.0000 'International Tables Vol C Tables 4.2.6.8 and 6.1.1.4'
O O 0.0106 0.0060 'International Tables Vol C Tables 4.2.6.8 and 6.1.1.4'
P P 0.1023 0.0942 'International Tables Vol C Tables 4.2.6.8 and 6.1.1.4'
Cl Cl 0.1484 0.1585 'International Tables Vol C Tables 4.2.6.8 and 6.1.1.4'
Pt Pt -1.7033 8.3905 'International Tables Vol C Tables 4.2.6.8 and 6.1.1.4'

loop_
_geom_angle_atom_site_label_1
_geom_angle_atom_site_label_2
_geom_angle_atom_site_label_3
_geom_angle
_geom_angle_site_symmetry_1
_geom_angle_site_symmetry_3
_geom_angle_publ_flag
P1 Pt1 P1 169.8(3) . 4_565 ?
P1 Pt1 Cl 95.09(14) . . ?
P1 Pt1 Cl 95.09(14) 4_565 . ?
P1 Pt1 Pt2 51.38(13) . . ?
P1 Pt1 Pt2 118.45(14) 4_565 . ?
Cl Pt1 Pt2 146.44(2) . . ?
P1 Pt1 Pt2 118.45(14) . 4_565 ?
P1 Pt1 Pt2 51.38(13) 4_565 4_565 ?
Cl Pt1 Pt2 146.44(2) . 4_565 ?
Pt2 Pt1 Pt2 67.06(4) . 4_565 ?
C1 Pt2 P1 105.0(6) . . ?
C1 Pt2 P2 100.4(6) . . ?
P1 Pt2 P2 154.58(18) . . ?
C1 Pt2 Pt1 156.0(6) . . ?
P1 Pt2 Pt1 51.11(12) . . ?
P2 Pt2 Pt1 103.49(13) . . ?
C1 Pt2 Pt2 147.2(6) . 4_565 ?
P1 Pt2 Pt2 107.58(12) . 4_565 ?
P2 Pt2 Pt2 47.04(13) . 4_565 ?
Pt1 Pt2 Pt2 56.47(2) . 4_565 ?
C6 P1 C2 113.3(10) . . ?
C6 P1 Pt1 117.3(7) . . ?
C2 P1 Pt1 116.3(8) . . ?
C6 P1 Pt2 114.6(9) . . ?
C2 P1 Pt2 113.2(7) . . ?
Pt1 P1 Pt2 77.51(15) . . ?
C13 P2 C10 113.0(16) . . ?
C13 P2 Pt2 116.2(8) . . ?
C10 P2 Pt2 111.4(8) . . ?
C13 P2 Pt2 116.2(8) . 4_565 ?
C10 P2 Pt2 111.4(8) . 4_565 ?
Pt2 P2 Pt2 85.9(3) . 4_565 ?
O1 C1 Pt2 176(2) . . ?
C5 C2 C3 112(3) . . ?
C5 C2 C4 109(3) . . ?
C3 C2 C4 108(3) . . ?
C5 C2 P1 112.5(18) . . ?
C3 C2 P1 104.2(15) . . ?
C4 C2 P1 110.2(19) . . ?
C2 C3 H3A 109.5 . . ?
C2 C3 H3B 109.5 . . ?
H3A C3 H3B 109.5 . . ?
C2 C3 H3C 109.5 . . ?
H3A C3 H3C 109.5 . . ?
H3B C3 H3C 109.5 . . ?
C2 C3 H3D 109.5 . . ?
H3A C3 H3D 141.1 . . ?
H3B C3 H3D 56.3 . . ?
H3C C3 H3D 56.3 . . ?
C2 C3 H3E 109.5 . . ?
H3A C3 H3E 56.3 . . ?
H3B C3 H3E 141.1 . . ?
H3C C3 H3E 56.3 . . ?
H3D C3 H3E 109.5 . . ?
C2 C3 H3F 109.5 . . ?
H3A C3 H3F 56.3 . . ?
H3B C3 H3F 56.3 . . ?
H3C C3 H3F 141.1 . . ?
H3D C3 H3F 109.5 . . ?
H3E C3 H3F 109.5 . . ?
C2 C4 H4A 109.5 . . ?
C2 C4 H4B 109.5 . . ?
H4A C4 H4B 109.5 . . ?
C2 C4 H4C 109.5 . . ?
H4A C4 H4C 109.5 . . ?
H4B C4 H4C 109.5 . . ?
C2 C4 H4D 109.5 . . ?
H4A C4 H4D 141.1 . . ?
H4B C4 H4D 56.3 . . ?
H4C C4 H4D 56.3 . . ?
C2 C4 H4E 109.5 . . ?
H4A C4 H4E 56.3 . . ?
H4B C4 H4E 141.1 . . ?
H4C C4 H4E 56.3 . . ?
H4D C4 H4E 109.5 . . ?
C2 C4 H4F 109.5 . . ?
H4A C4 H4F 56.3 . . ?
H4B C4 H4F 56.3 . . ?
H4C C4 H4F 141.1 . . ?
H4D C4 H4F 109.5 . . ?
H4E C4 H4F 109.5 . . ?
C2 C5 H5A 109.5 . . ?
C2 C5 H5B 109.5 . . ?
H5A C5 H5B 109.5 . . ?
C2 C5 H5C 109.5 . . ?
H5A C5 H5C 109.5 . . ?
H5B C5 H5C 109.5 . . ?
C2 C5 H5D 109.5 . . ?
H5A C5 H5D 141.1 . . ?
H5B C5 H5D 56.3 . . ?
H5C C5 H5D 56.3 . . ?
C2 C5 H5E 109.5 . . ?
H5A C5 H5E 56.3 . . ?
H5B C5 H5E 141.1 . . ?
H5C C5 H5E 56.3 . . ?
H5D C5 H5E 109.5 . . ?
C2 C5 H5F 109.5 . . ?
H5A C5 H5F 56.3 . . ?
H5B C5 H5F 56.3 . . ?
H5C C5 H5F 141.1 . . ?
H5D C5 H5F 109.5 . . ?
H5E C5 H5F 109.5 . . ?
C8 C6 C9 110(2) . . ?
C8 C6 C7 109(3) . . ?
C9 C6 C7 106(2) . . ?
C8 C6 P1 114(2) . . ?
C9 C6 P1 111.7(18) . . ?
C7 C6 P1 105.6(15) . . ?
C6 C7 H7A 109.5 . . ?
C6 C7 H7B 109.5 . . ?
H7A C7 H7B 109.5 . . ?
C6 C7 H7C 109.5 . . ?
H7A C7 H7C 109.5 . . ?
H7B C7 H7C 109.5 . . ?
C6 C7 H7D 109.5 . . ?
H7A C7 H7D 141.1 . . ?
H7B C7 H7D 56.3 . . ?
H7C C7 H7D 56.3 . . ?
C6 C7 H7E 109.5 . . ?
H7A C7 H7E 56.3 . . ?
H7B C7 H7E 141.1 . . ?
H7C C7 H7E 56.3 . . ?
H7D C7 H7E 109.5 . . ?
C6 C7 H7F 109.5 . . ?
H7A C7 H7F 56.3 . . ?
H7B C7 H7F 56.3 . . ?
H7C C7 H7F 141.1 . . ?
H7D C7 H7F 109.5 . . ?
H7E C7 H7F 109.5 . . ?
C6 C8 H8A 109.5 . . ?
C6 C8 H8B 109.5 . . ?
H8A C8 H8B 109.5 . . ?
C6 C8 H8C 109.5 . . ?
H8A C8 H8C 109.5 . . ?
H8B C8 H8C 109.5 . . ?
C6 C8 H8D 109.5 . . ?
H8A C8 H8D 141.1 . . ?
H8B C8 H8D 56.3 . . ?
H8C C8 H8D 56.3 . . ?
C6 C8 H8E 109.5 . . ?
H8A C8 H8E 56.3 . . ?
H8B C8 H8E 141.1 . . ?
H8C C8 H8E 56.3 . . ?
H8D C8 H8E 109.5 . . ?
C6 C8 H8F 109.5 . . ?
H8A C8 H8F 56.3 . . ?
H8B C8 H8F 56.3 . . ?
H8C C8 H8F 141.1 . . ?
H8D C8 H8F 109.5 . . ?
H8E C8 H8F 109.5 . . ?
C6 C9 H9A 109.5 . . ?
C6 C9 H9B 109.5 . . ?
H9A C9 H9B 109.5 . . ?
C6 C9 H9C 109.5 . . ?
H9A C9 H9C 109.5 . . ?
H9B C9 H9C 109.5 . . ?
C6 C9 H9D 109.5 . . ?
H9A C9 H9D 141.1 . . ?
H9B C9 H9D 56.3 . . ?
H9C C9 H9D 56.3 . . ?
C6 C9 H9E 109.5 . . ?
H9A C9 H9E 56.3 . . ?
H9B C9 H9E 141.1 . . ?
H9C C9 H9E 56.3 . . ?
H9D C9 H9E 109.5 . . ?
C6 C9 H9F 109.5 . . ?
H9A C9 H9F 56.3 . . ?
H9B C9 H9F 56.3 . . ?
H9C C9 H9F 141.1 . . ?
H9D C9 H9F 109.5 . . ?
H9E C9 H9F 109.5 . . ?
C11 C10 C12 109(2) . . ?
C11 C10 C12 109(2) . 4_565 ?
C12 C10 C12 106(3) . 4_565 ?
C11 C10 P2 107(2) . . ?
C12 C10 P2 113(2) . . ?
C12 C10 P2 113(2) 4_565 . ?
C10 C11 H11A 109.5 . . ?
C10 C11 H11B 109.5 . . ?
H11A C11 H11B 109.5 . . ?
C10 C11 H11C 109.5 . . ?
H11A C11 H11C 109.5 . . ?
H11B C11 H11C 109.5 . . ?
C10 C12 H12A 109.5 . . ?
C10 C12 H12B 109.5 . . ?
H12A C12 H12B 109.5 . . ?
C10 C12 H12C 109.5 . . ?
H12A C12 H12C 109.5 . . ?
H12B C12 H12C 109.5 . . ?
C10 C12 H12D 109.5 . . ?
H12A C12 H12D 141.1 . . ?
H12B C12 H12D 56.3 . . ?
H12C C12 H12D 56.3 . . ?
C10 C12 H12E 109.5 . . ?
H12A C12 H12E 56.3 . . ?
H12B C12 H12E 141.1 . . ?
H12C C12 H12E 56.3 . . ?
H12D C12 H12E 109.5 . . ?
C10 C12 H12F 109.5 . . ?
H12A C12 H12F 56.3 . . ?
H12B C12 H12F 56.3 . . ?
H12C C12 H12F 141.1 . . ?
H12D C12 H12F 109.5 . . ?
H12E C12 H12F 109.5 . . ?
C14 C13 C15 105(2) . . ?
C14 C13 C15 105(2) . 4_565 ?
C15 C13 C15 109(3) . 4_565 ?
C14 C13 P2 107(2) . . ?
C15 C13 P2 114.9(18) . . ?
C15 C13 P2 114.9(18) 4_565 . ?
C13 C14 H14A 109.5 . . ?
C13 C14 H14B 109.5 . . ?
H14A C14 H14B 109.5 . . ?
C13 C14 H14C 109.5 . . ?
H14A C14 H14C 109.5 . . ?
H14B C14 H14C 109.5 . . ?
C13 C15 H15A 109.5 . . ?
C13 C15 H15B 109.5 . . ?
H15A C15 H15B 109.5 . . ?
C13 C15 H15C 109.5 . . ?
H15A C15 H15C 109.5 . . ?
H15B C15 H15C 109.5 . . ?
C13 C15 H15D 109.5 . . ?
H15A C15 H15D 141.1 . . ?
H15B C15 H15D 56.3 . . ?
H15C C15 H15D 56.3 . . ?
C13 C15 H15E 109.5 . . ?
H15A C15 H15E 56.3 . . ?
H15B C15 H15E 141.1 . . ?
H15C C15 H15E 56.3 . . ?
H15D C15 H15E 109.5 . . ?
C13 C15 H15F 109.5 . . ?
H15A C15 H15F 56.3 . . ?
H15B C15 H15F 56.3 . . ?
H15C C15 H15F 141.1 . . ?
H15D C15 H15F 109.5 . . ?
H15E C15 H15F 109.5 . . ?
O2 C16 C17 121.7(9) . 4_565 ?
O2 C16 C17 121.6 . . ?
C17 C16 C17 116.7(9) 4_565 . ?
C16 C17 H17A 109.5 . . ?
C16 C17 H17B 109.5 . . ?
H17A C17 H17B 109.4 . . ?
C16 C17 H17C 109.5 . . ?
H17A C17 H17C 109.4 . . ?
H17B C17 H17C 109.5 . . ?

loop_
_geom_bond_atom_site_label_1
_geom_bond_atom_site_label_2
_geom_bond_distance
_geom_bond_site_symmetry_2
_geom_bond_publ_flag
Pt1 P1 2.274(5) . ?
Pt1 P1 2.274(5) 4_565 ?
Pt1 Cl 2.313(10) . ?
Pt1 Pt2 2.8527(14) . ?
Pt1 Pt2 2.8527(14) 4_565 ?
Pt2 C1 1.85(2) . ?
Pt2 P1 2.283(5) . ?
Pt2 P2 2.313(6) . ?
Pt2 Pt2 3.1517(14) 4_565 ?
P1 C6 1.89(2) . ?
P1 C2 1.92(2) . ?
P2 C13 1.84(3) . ?
P2 C10 1.89(3) . ?
P2 Pt2 2.313(6) 4_565 ?
C1 O1 1.16(2) . ?
C2 C5 1.47(3) . ?
C2 C3 1.48(3) . ?
C2 C4 1.50(3) . ?
C3 H3A 0.9600 . ?
C3 H3B 0.9600 . ?
C3 H3C 0.9600 . ?
C3 H3D 0.9600 . ?
C3 H3E 0.9600 . ?
C3 H3F 0.9600 . ?
C4 H4A 0.9600 . ?
C4 H4B 0.9600 . ?
C4 H4C 0.9600 . ?
C4 H4D 0.9600 . ?
C4 H4E 0.9600 . ?
C4 H4F 0.9600 . ?
C5 H5A 0.9600 . ?
C5 H5B 0.9600 . ?
C5 H5C 0.9600 . ?
C5 H5D 0.9600 . ?
C5 H5E 0.9600 . ?
C5 H5F 0.9600 . ?
C6 C8 1.49(4) . ?
C6 C9 1.54(3) . ?
C6 C7 1.54(3) . ?
C7 H7A 0.9600 . ?
C7 H7B 0.9600 . ?
C7 H7C 0.9600 . ?
C7 H7D 0.9600 . ?
C7 H7E 0.9600 . ?
C7 H7F 0.9600 . ?
C8 H8A 0.9600 . ?
C8 H8B 0.9600 . ?
C8 H8C 0.9600 . ?
C8 H8D 0.9600 . ?
C8 H8E 0.9600 . ?
C8 H8F 0.9600 . ?
C9 H9A 0.9600 . ?
C9 H9B 0.9600 . ?
C9 H9C 0.9600 . ?
C9 H9D 0.9600 . ?
C9 H9E 0.9600 . ?
C9 H9F 0.9600 . ?
C10 C11 1.42(5) . ?
C10 C12 1.44(3) . ?
C10 C12 1.44(3) 4_565 ?
C11 H11A 0.9600 . ?
C11 H11B 0.9600 . ?
C11 H11C 0.9600 . ?
C12 H12A 0.9600 . ?
C12 H12B 0.9600 . ?
C12 H12C 0.9600 . ?
C12 H12D 0.9600 . ?
C12 H12E 0.9600 . ?
C12 H12F 0.9600 . ?
C13 C14 1.48(6) . ?
C13 C15 1.49(3) . ?
C13 C15 1.49(3) 4_565 ?
C14 H14A 0.9600 . ?
C14 H14B 0.9600 . ?
C14 H14C 0.9600 . ?
C15 H15A 0.9600 . ?
C15 H15B 0.9600 . ?
C15 H15C 0.9600 . ?
C15 H15D 0.9600 . ?
C15 H15E 0.9600 . ?
C15 H15F 0.9600 . ?
C16 O2 1.1967 . ?
C16 C17 1.48(4) 4_565 ?
C16 C17 1.4831 . ?
C17 H17A 0.9807 . ?
C17 H17B 0.9804 . ?
C17 H17C 0.9799 . ?
